data_1504640
loop_
_publ_author_name
'Lu, Jian-Mei'
'Shi, Min'

_publ_section_title
;
 LDA-mediated selective addition reaction of vinylidenecyclopropanes with
 aldehydes, ketones, and enones: facile synthesis of vinylcyclopropenes,
 allenols, and 1,3-enynes.
;
_journal_issue 10
_journal_name_full 'Organic letters'
_journal_page_first 1943
_journal_page_last 1946
_journal_paper_doi 10.1021/ol800463k
_journal_volume 10
_journal_year 2008
_chemical_absolute_configuration unk
_chemical_formula_sum 'C34 H28 O'
_chemical_formula_weight 452.56
_chemical_name_systematic
; 
 ? 
;
_space_group_IT_number 4
_symmetry_cell_setting monoclinic
_symmetry_space_group_name_Hall 'P 2yb'
_symmetry_space_group_name_H-M 'P 1 21 1'
_atom_sites_solution_hydrogens geom
_atom_sites_solution_primary direct
_atom_sites_solution_secondary difmap
_audit_creation_method SHELXL-97
_cell_angle_alpha 90.00
_cell_angle_beta 106.571(2)
_cell_angle_gamma 90.00
_cell_formula_units_Z 4
_cell_length_a 10.5143(13)
_cell_length_b 23.392(3)
_cell_length_c 10.5182(13)
_cell_measurement_reflns_used 2414
_cell_measurement_temperature 293(2)
_cell_measurement_theta_max 42.275
_cell_measurement_theta_min 4.400
_cell_volume 2479.5(5)
_computing_cell_refinement 'Bruker SMART'
_computing_data_collection 'Bruker SMART'
_computing_data_reduction 'Bruker SHELXTL'
_computing_molecular_graphics 'Bruker SHELXTL'
_computing_publication_material 'Bruker SHELXTL'
_computing_structure_refinement 'SHELXL-97 (Sheldrick, 1997)'
_computing_structure_solution 'SHELXS-97 (Sheldrick, 1990)'
_diffrn_ambient_temperature 293(2)
_diffrn_measured_fraction_theta_full 0.997
_diffrn_measured_fraction_theta_max 0.997
_diffrn_measurement_device_type 'CCD area detector'
_diffrn_measurement_method 'phi and omega scans'
_diffrn_radiation_monochromator graphite
_diffrn_radiation_source 'fine-focus sealed tube'
_diffrn_radiation_type MoK\a
_diffrn_radiation_wavelength 0.71073
_diffrn_reflns_av_R_equivalents 0.1701
_diffrn_reflns_av_sigmaI/netI 0.1365
_diffrn_reflns_limit_h_max 12
_diffrn_reflns_limit_h_min -12
_diffrn_reflns_limit_k_max 24
_diffrn_reflns_limit_k_min -28
_diffrn_reflns_limit_l_max 12
_diffrn_reflns_limit_l_min -12
_diffrn_reflns_number 13466
_diffrn_reflns_theta_full 26.00
_diffrn_reflns_theta_max 26.00
_diffrn_reflns_theta_min 1.74
_exptl_absorpt_coefficient_mu 0.071
_exptl_absorpt_correction_T_max 1.0000
_exptl_absorpt_correction_T_min 0.7478
_exptl_absorpt_correction_type empirical
_exptl_absorpt_process_details sadabs
_exptl_crystal_colour colorless
_exptl_crystal_density_diffrn 1.212
_exptl_crystal_density_method 'not measured'
_exptl_crystal_description prismatic
_exptl_crystal_F_000 960
_exptl_crystal_size_max 0.503
_exptl_crystal_size_mid 0.451
_exptl_crystal_size_min 0.378
_refine_diff_density_max 0.629
_refine_diff_density_min -0.192
_refine_diff_density_rms 0.048
_refine_ls_abs_structure_details 'Flack H D (1983), Acta Cryst. A39, 876-881'
_refine_ls_abs_structure_Flack 10(10)
_refine_ls_extinction_method none
_refine_ls_goodness_of_fit_ref 0.954
_refine_ls_hydrogen_treatment constr
_refine_ls_matrix_type full
_refine_ls_number_parameters 631
_refine_ls_number_reflns 4985
_refine_ls_number_restraints 1
_refine_ls_restrained_S_all 0.954
_refine_ls_R_factor_all 0.0944
_refine_ls_R_factor_gt 0.0638
_refine_ls_shift/su_max 0.000
_refine_ls_shift/su_mean 0.000
_refine_ls_structure_factor_coef Fsqd
_refine_ls_weighting_details 'calc w=1/[\s^2^(Fo^2^)+(0.0651P)^2^+0.0000P] where P=(Fo^2^+2Fc^2^)/3'
_refine_ls_weighting_scheme calc
_refine_ls_wR_factor_gt 0.1534
_refine_ls_wR_factor_ref 0.1687
_reflns_number_gt 3194
_reflns_number_total 4985
_reflns_threshold_expression >2sigma(I)
_cod_data_source_file ol800463k-file006.cif
_cod_data_source_block cd27615
_cod_depositor_comments
;
The following automatic conversions were performed:

'_symmetry_cell_setting' value 'Monoclinic' changed to 'monoclinic'
according to /home/saulius/struct/CIF-dictionaries/cif_core.dic
dictionary named 'cif_core.dic' version 2.4.1 from 2010-06-29.

Automatic conversion script
Id: cif_fix_values 1715 2011-07-08 13:25:40Z adriana 
;
_cod_original_sg_symbol_H-M P2(1)
_cod_database_code 1504640

loop_
_symmetry_equiv_pos_as_xyz
'x, y, z'
'-x, y+1/2, -z'

loop_
_atom_site_label
_atom_site_type_symbol
_atom_site_fract_x
_atom_site_fract_y
_atom_site_fract_z
_atom_site_U_iso_or_equiv
_atom_site_adp_type
_atom_site_occupancy
_atom_site_symmetry_multiplicity
_atom_site_calc_flag
_atom_site_refinement_flags
O1 O 0.3461(6) 0.9521(2) 1.3761(4) 0.1011(19) Uani 1 1 d .
O2 O 0.8711(7) 0.0886(3) 0.1852(7) 0.137(2) Uani 1 1 d .
C1 C 0.2411(5) 1.0107(2) 0.7804(5) 0.0399(12) Uani 1 1 d .
C2 C 0.2429(5) 0.9541(2) 0.7515(5) 0.0459(13) Uani 1 1 d .
H2 H 0.2493 0.9448 0.6676 0.055 Uiso 1 1 calc R
C3 C 0.2361(5) 0.9082(2) 0.8359(5) 0.0428(12) Uani 1 1 d .
C4 C 0.2341(5) 0.8672(2) 0.9049(5) 0.0423(12) Uani 1 1 d .
C5 C 0.2365(5) 0.8202(2) 0.9958(4) 0.0376(11) Uani 1 1 d .
C6 C 0.2304(5) 0.8436(2) 1.1326(4) 0.0386(12) Uani 1 1 d .
H6 H 0.2346 0.8109 1.1920 0.046 Uiso 1 1 calc R
C7 C 0.3409(6) 0.8844(3) 1.1988(5) 0.0570(16) Uani 1 1 d .
H7A H 0.3631 0.9087 1.1336 0.068 Uiso 1 1 calc R
H7B H 0.4197 0.8636 1.2471 0.068 Uiso 1 1 calc R
C8 C 0.2866(7) 0.9194(2) 1.2926(5) 0.0635(19) Uani 1 1 d .
C9 C 0.1411(7) 0.9100(3) 1.2622(6) 0.0683(18) Uani 1 1 d .
H9A H 0.0941 0.9461 1.2548 0.082 Uiso 1 1 calc R
H9B H 0.1204 0.8870 1.3304 0.082 Uiso 1 1 calc R
C10 C 0.1048(5) 0.8784(2) 1.1290(5) 0.0460(13) Uani 1 1 d .
H10A H 0.0840 0.9052 1.0556 0.055 Uiso 1 1 calc R
H10B H 0.0293 0.8534 1.1207 0.055 Uiso 1 1 calc R
C11 C 0.3652(5) 0.7847(2) 1.0104(5) 0.0414(12) Uani 1 1 d .
C12 C 0.4164(6) 0.7486(3) 1.1211(5) 0.0645(16) Uani 1 1 d .
H12 H 0.3747 0.7466 1.1879 0.077 Uiso 1 1 calc R
C13 C 0.5296(7) 0.7162(3) 1.1296(6) 0.079(2) Uani 1 1 d .
H13 H 0.5603 0.6918 1.2016 0.095 Uiso 1 1 calc R
C14 C 0.5955(6) 0.7188(3) 1.0394(8) 0.0692(18) Uani 1 1 d .
H14 H 0.6718 0.6972 1.0481 0.083 Uiso 1 1 calc R
C15 C 0.5462(6) 0.7553(3) 0.9303(7) 0.0721(19) Uani 1 1 d .
H15 H 0.5895 0.7575 0.8647 0.087 Uiso 1 1 calc R
C16 C 0.4342(5) 0.7880(2) 0.9193(5) 0.0492(13) Uani 1 1 d .
H16 H 0.4053 0.8129 0.8478 0.059 Uiso 1 1 calc R
C17 C 0.1113(5) 0.7811(2) 0.9418(4) 0.0369(11) Uani 1 1 d .
C18 C 0.0007(5) 0.8013(2) 0.8451(5) 0.0516(14) Uani 1 1 d .
H18 H 0.0034 0.8375 0.8093 0.062 Uiso 1 1 calc R
C19 C -0.1120(6) 0.7690(3) 0.8013(6) 0.0663(18) Uani 1 1 d .
H19 H -0.1834 0.7833 0.7348 0.080 Uiso 1 1 calc R
C20 C -0.1212(6) 0.7168(3) 0.8527(6) 0.0613(16) Uani 1 1 d .
H20 H -0.1987 0.6954 0.8242 0.074 Uiso 1 1 calc R
C21 C -0.0113(7) 0.6959(3) 0.9500(6) 0.0677(17) Uani 1 1 d .
H21 H -0.0149 0.6600 0.9867 0.081 Uiso 1 1 calc R
C22 C 0.1023(6) 0.7282(2) 0.9918(5) 0.0587(15) Uani 1 1 d .
H22 H 0.1749 0.7134 1.0559 0.070 Uiso 1 1 calc R
C23 C 0.2168(5) 1.0285(2) 0.9080(4) 0.0390(12) Uani 1 1 d .
C24 C 0.3096(5) 1.0599(2) 1.0003(5) 0.0511(14) Uani 1 1 d .
H24 H 0.3875 1.0712 0.9823 0.061 Uiso 1 1 calc R
C25 C 0.2880(7) 1.0746(3) 1.1187(6) 0.0645(18) Uani 1 1 d .
H25 H 0.3535 1.0941 1.1822 0.077 Uiso 1 1 calc R
C26 C 0.1697(6) 1.0608(3) 1.1448(6) 0.0579(16) Uani 1 1 d .
H26 H 0.1543 1.0718 1.2241 0.069 Uiso 1 1 calc R
C27 C 0.0760(6) 1.0307(2) 1.0518(6) 0.0548(14) Uani 1 1 d .
H27 H -0.0038 1.0211 1.0681 0.066 Uiso 1 1 calc R
C28 C 0.0985(5) 1.0145(2) 0.9351(5) 0.0448(12) Uani 1 1 d .
H28 H 0.0340 0.9939 0.8731 0.054 Uiso 1 1 calc R
C29 C 0.2610(5) 1.0543(2) 0.6884(5) 0.0383(11) Uani 1 1 d .
C30 C 0.2007(5) 1.1078(2) 0.6814(5) 0.0441(12) Uani 1 1 d .
H30 H 0.1514 1.1168 0.7394 0.053 Uiso 1 1 calc R
C31 C 0.2140(6) 1.1479(2) 0.5883(6) 0.0574(16) Uani 1 1 d .
H31 H 0.1715 1.1831 0.5823 0.069 Uiso 1 1 calc R
C32 C 0.2891(6) 1.1357(3) 0.5064(5) 0.0553(15) Uani 1 1 d .
H32 H 0.2972 1.1626 0.4441 0.066 Uiso 1 1 calc R
C33 C 0.3522(7) 1.0849(3) 0.5138(6) 0.0647(17) Uani 1 1 d .
H33 H 0.4048 1.0774 0.4582 0.078 Uiso 1 1 calc R
C34 C 0.3383(6) 1.0440(3) 0.6052(5) 0.0540(14) Uani 1 1 d .
H34 H 0.3819 1.0092 0.6099 0.065 Uiso 1 1 calc R
C35 C 0.7403(5) 0.0349(2) 0.7293(5) 0.0389(11) Uani 1 1 d .
C36 C 0.7482(5) 0.0898(2) 0.7608(5) 0.0455(13) Uani 1 1 d .
H36 H 0.7418 0.1002 0.8441 0.055 Uiso 1 1 calc R
C37 C 0.7660(5) 0.1346(2) 0.6727(5) 0.0441(12) Uani 1 1 d .
C38 C 0.7725(5) 0.1733(2) 0.6016(5) 0.0405(12) Uani 1 1 d .
C39 C 0.7767(5) 0.2213(2) 0.5095(4) 0.0378(11) Uani 1 1 d .
C40 C 0.7634(5) 0.1938(2) 0.3696(5) 0.0436(12) Uani 1 1 d .
H40 H 0.7574 0.2253 0.3067 0.052 Uiso 1 1 calc R
C41 C 0.8756(6) 0.1555(3) 0.3587(5) 0.0538(14) Uani 1 1 d .
H41A H 0.9488 0.1778 0.3461 0.065 Uiso 1 1 calc R
H41B H 0.9076 0.1321 0.4375 0.065 Uiso 1 1 calc R
C42 C 0.8140(7) 0.1194(3) 0.2393(6) 0.0628(17) Uani 1 1 d .
C43 C 0.6643(7) 0.1219(3) 0.2004(7) 0.077(2) Uani 1 1 d .
H43A H 0.6258 0.0839 0.1950 0.092 Uiso 1 1 calc R
H43B H 0.6288 0.1413 0.1162 0.092 Uiso 1 1 calc R
C44 C 0.6398(6) 0.1565(3) 0.3162(5) 0.0532(14) Uani 1 1 d .
H44A H 0.5612 0.1802 0.2852 0.064 Uiso 1 1 calc R
H44B H 0.6279 0.1311 0.3848 0.064 Uiso 1 1 calc R
C45 C 0.9087(5) 0.2530(2) 0.5614(5) 0.0421(12) Uani 1 1 d .
C46 C 0.9614(5) 0.2863(3) 0.4799(6) 0.0587(14) Uani 1 1 d .
H46 H 0.9171 0.2875 0.3897 0.070 Uiso 1 1 calc R
C47 C 1.0760(6) 0.3176(3) 0.5258(7) 0.0711(18) Uani 1 1 d .
H47 H 1.1070 0.3398 0.4676 0.085 Uiso 1 1 calc R
C48 C 1.1456(6) 0.3158(3) 0.6602(7) 0.0681(18) Uani 1 1 d .
H48 H 1.2226 0.3372 0.6937 0.082 Uiso 1 1 calc R
C49 C 1.0975(6) 0.2822(3) 0.7400(6) 0.0686(19) Uani 1 1 d .
H49 H 1.1450 0.2795 0.8291 0.082 Uiso 1 1 calc R
C50 C 0.9792(5) 0.2510(3) 0.6946(5) 0.0528(14) Uani 1 1 d .
H50 H 0.9483 0.2291 0.7534 0.063 Uiso 1 1 calc R
C51 C 0.6560(5) 0.2605(2) 0.4951(4) 0.0357(11) Uani 1 1 d .
C52 C 0.5481(5) 0.2437(2) 0.5332(5) 0.0482(13) Uani 1 1 d .
H52 H 0.5488 0.2080 0.5720 0.058 Uiso 1 1 calc R
C53 C 0.4364(6) 0.2787(3) 0.5157(6) 0.0558(14) Uani 1 1 d .
H53 H 0.3651 0.2669 0.5450 0.067 Uiso 1 1 calc R
C54 C 0.4345(6) 0.3305(3) 0.4546(5) 0.0561(16) Uani 1 1 d .
H54 H 0.3601 0.3538 0.4394 0.067 Uiso 1 1 calc R
C55 C 0.5409(6) 0.3477(3) 0.4163(6) 0.0572(15) Uani 1 1 d .
H55 H 0.5387 0.3831 0.3755 0.069 Uiso 1 1 calc R
C56 C 0.6518(6) 0.3141(2) 0.4365(5) 0.0534(14) Uani 1 1 d .
H56 H 0.7244 0.3272 0.4111 0.064 Uiso 1 1 calc R
C57 C 0.7653(5) 0.0138(2) 0.6050(5) 0.0401(12) Uani 1 1 d .
C58 C 0.8834(5) 0.0220(3) 0.5794(5) 0.0526(14) Uani 1 1 d .
H58 H 0.9501 0.0418 0.6410 0.063 Uiso 1 1 calc R
C59 C 0.9079(6) 0.0022(3) 0.4658(7) 0.0659(17) Uani 1 1 d .
H59 H 0.9912 0.0074 0.4532 0.079 Uiso 1 1 calc R
C60 C 0.8092(8) -0.0254(3) 0.3701(6) 0.0678(18) Uani 1 1 d .
H60 H 0.8243 -0.0382 0.2920 0.081 Uiso 1 1 calc R
C61 C 0.6906(7) -0.0333(3) 0.3929(6) 0.071(2) Uani 1 1 d .
H61 H 0.6238 -0.0522 0.3295 0.086 Uiso 1 1 calc R
C62 C 0.6651(6) -0.0139(3) 0.5090(5) 0.0563(15) Uani 1 1 d .
H62 H 0.5821 -0.0194 0.5219 0.068 Uiso 1 1 calc R
C63 C 0.7069(5) -0.0084(2) 0.8199(5) 0.0398(12) Uani 1 1 d .
C64 C 0.7580(6) -0.0636(2) 0.8268(6) 0.0546(15) Uani 1 1 d .
H64 H 0.8105 -0.0742 0.7730 0.065 Uiso 1 1 calc R
C65 C 0.7299(7) -0.1033(3) 0.9152(6) 0.0672(18) Uani 1 1 d .
H65 H 0.7647 -0.1401 0.9200 0.081 Uiso 1 1 calc R
C66 C 0.6519(7) -0.0884(3) 0.9945(6) 0.0669(18) Uani 1 1 d .
H66 H 0.6346 -0.1148 1.0537 0.080 Uiso 1 1 calc R
C67 C 0.5983(7) -0.0332(3) 0.9855(6) 0.0687(18) Uani 1 1 d .
H67 H 0.5436 -0.0228 1.0372 0.082 Uiso 1 1 calc R
C68 C 0.6273(6) 0.0056(3) 0.8997(5) 0.0578(15) Uani 1 1 d .
H68 H 0.5924 0.0423 0.8951 0.069 Uiso 1 1 calc R

loop_
_atom_site_aniso_label
_atom_site_aniso_U_11
_atom_site_aniso_U_22
_atom_site_aniso_U_33
_atom_site_aniso_U_23
_atom_site_aniso_U_13
_atom_site_aniso_U_12
O1 0.130(5) 0.068(3) 0.079(3) -0.043(3) -0.011(3) -0.008(3)
O2 0.151(6) 0.126(5) 0.149(5) -0.039(5) 0.069(5) 0.007(5)
C1 0.043(3) 0.034(3) 0.039(3) 0.001(2) 0.006(2) 0.000(2)
C2 0.059(3) 0.037(3) 0.042(3) 0.006(2) 0.014(2) 0.005(3)
C3 0.053(3) 0.034(3) 0.040(3) -0.002(2) 0.012(2) 0.004(2)
C4 0.049(3) 0.034(3) 0.040(3) -0.004(2) 0.006(2) 0.001(2)
C5 0.047(3) 0.030(3) 0.035(2) -0.003(2) 0.010(2) -0.004(2)
C6 0.053(3) 0.024(2) 0.032(2) -0.003(2) 0.001(2) 0.002(2)
C7 0.057(4) 0.053(4) 0.047(3) -0.011(3) -0.008(3) -0.002(3)
C8 0.102(5) 0.037(3) 0.034(3) -0.007(2) -0.009(3) -0.004(3)
C9 0.086(5) 0.057(4) 0.058(3) -0.003(3) 0.016(3) 0.014(4)
C10 0.054(3) 0.037(3) 0.046(3) 0.003(2) 0.011(2) 0.003(2)
C11 0.043(3) 0.030(3) 0.045(3) -0.007(2) 0.002(2) -0.001(2)
C12 0.061(4) 0.077(4) 0.050(3) 0.007(3) 0.005(3) 0.019(3)
C13 0.073(5) 0.089(5) 0.058(4) 0.001(4) -0.011(3) 0.038(4)
C14 0.042(3) 0.059(4) 0.099(5) -0.015(4) 0.009(3) 0.016(3)
C15 0.058(4) 0.072(4) 0.091(5) -0.030(4) 0.028(3) -0.013(3)
C16 0.050(3) 0.043(3) 0.057(3) -0.005(3) 0.020(3) -0.004(3)
C17 0.046(3) 0.032(3) 0.027(2) -0.007(2) 0.0016(19) -0.002(2)
C18 0.045(3) 0.052(4) 0.048(3) 0.006(3) -0.003(2) 0.002(3)
C19 0.053(4) 0.069(5) 0.063(4) -0.004(3) -0.005(3) -0.003(3)
C20 0.057(4) 0.055(4) 0.068(4) -0.024(3) 0.013(3) -0.016(3)
C21 0.078(4) 0.043(3) 0.077(4) -0.007(3) 0.015(3) -0.024(3)
C22 0.061(4) 0.042(3) 0.061(3) 0.003(3) -0.002(3) -0.001(3)
C23 0.047(3) 0.031(3) 0.035(3) -0.001(2) 0.006(2) 0.006(2)
C24 0.049(3) 0.046(3) 0.055(3) -0.004(3) 0.009(2) -0.007(3)
C25 0.074(5) 0.063(4) 0.050(3) -0.011(3) 0.009(3) 0.007(3)
C26 0.077(4) 0.047(4) 0.051(3) 0.001(3) 0.022(3) 0.018(3)
C27 0.063(4) 0.043(3) 0.062(3) 0.003(3) 0.023(3) 0.008(3)
C28 0.048(3) 0.036(3) 0.048(3) -0.006(2) 0.010(2) -0.004(2)
C29 0.036(3) 0.030(3) 0.041(3) -0.002(2) 0.000(2) -0.002(2)
C30 0.042(3) 0.035(3) 0.050(3) -0.004(2) 0.005(2) -0.004(2)
C31 0.064(4) 0.038(3) 0.058(3) 0.009(3) -0.002(3) -0.004(3)
C32 0.069(4) 0.045(3) 0.046(3) 0.019(3) 0.005(3) -0.010(3)
C33 0.082(4) 0.061(4) 0.061(4) 0.005(3) 0.036(3) -0.002(3)
C34 0.067(4) 0.043(3) 0.055(3) 0.010(3) 0.023(3) 0.007(3)
C35 0.036(3) 0.037(3) 0.039(3) 0.001(2) 0.003(2) -0.005(2)
C36 0.062(3) 0.038(3) 0.032(2) 0.001(2) 0.006(2) -0.001(3)
C37 0.056(3) 0.031(3) 0.046(3) -0.001(3) 0.015(2) -0.001(2)
C38 0.049(3) 0.034(3) 0.039(3) 0.001(2) 0.015(2) 0.004(2)
C39 0.041(3) 0.037(3) 0.034(2) -0.001(2) 0.008(2) 0.002(2)
C40 0.051(3) 0.042(3) 0.035(3) 0.003(2) 0.008(2) 0.005(2)
C41 0.060(4) 0.054(4) 0.049(3) -0.002(3) 0.019(3) 0.003(3)
C42 0.087(5) 0.060(4) 0.049(3) -0.010(3) 0.033(3) 0.023(3)
C43 0.087(5) 0.065(5) 0.088(5) 0.002(4) 0.041(4) 0.022(4)
C44 0.054(3) 0.046(3) 0.057(3) -0.012(3) 0.012(3) -0.004(3)
C45 0.042(3) 0.033(3) 0.050(3) 0.004(2) 0.012(2) 0.009(2)
C46 0.040(3) 0.064(4) 0.069(3) 0.008(3) 0.010(3) -0.007(3)
C47 0.051(4) 0.066(4) 0.098(5) -0.009(4) 0.026(3) -0.019(3)
C48 0.045(4) 0.071(4) 0.082(5) -0.022(4) 0.007(3) -0.015(3)
C49 0.051(4) 0.066(4) 0.070(4) -0.026(4) -0.012(3) 0.012(3)
C50 0.050(3) 0.052(3) 0.046(3) -0.006(3) -0.005(2) 0.009(3)
C51 0.040(3) 0.034(3) 0.031(2) -0.004(2) 0.007(2) -0.004(2)
C52 0.056(3) 0.038(3) 0.049(3) 0.006(2) 0.013(2) 0.005(3)
C53 0.045(3) 0.056(4) 0.068(3) -0.002(3) 0.019(3) 0.001(3)
C54 0.047(3) 0.053(4) 0.057(3) -0.011(3) -0.004(3) 0.006(3)
C55 0.056(4) 0.043(3) 0.065(3) 0.009(3) 0.006(3) 0.007(3)
C56 0.058(4) 0.047(3) 0.057(3) 0.011(3) 0.018(3) 0.004(3)
C57 0.043(3) 0.030(3) 0.042(3) 0.005(2) 0.003(2) 0.002(2)
C58 0.042(3) 0.058(4) 0.053(3) -0.007(3) 0.005(2) 0.002(3)
C59 0.059(4) 0.066(4) 0.082(4) 0.007(4) 0.035(3) 0.008(3)
C60 0.097(6) 0.059(4) 0.052(3) -0.015(3) 0.031(4) -0.003(4)
C61 0.077(5) 0.075(5) 0.057(4) -0.028(3) 0.010(3) -0.030(4)
C62 0.051(3) 0.062(4) 0.052(3) -0.005(3) 0.007(3) -0.014(3)
C63 0.041(3) 0.032(3) 0.040(3) 0.007(2) 0.002(2) -0.005(2)
C64 0.060(4) 0.041(3) 0.062(3) 0.006(3) 0.016(3) -0.004(3)
C65 0.089(5) 0.032(3) 0.073(4) 0.006(3) 0.012(4) -0.008(3)
C66 0.077(4) 0.062(4) 0.056(4) 0.013(3) 0.009(3) -0.016(3)
C67 0.093(5) 0.055(4) 0.066(4) 0.011(3) 0.036(3) 0.001(3)
C68 0.075(4) 0.048(3) 0.052(3) 0.011(3) 0.020(3) 0.014(3)

loop_
_atom_type_symbol
_atom_type_description
_atom_type_scat_dispersion_real
_atom_type_scat_dispersion_imag
_atom_type_scat_source
C C 0.0033 0.0000 'International Tables Vol C Tables 4.2.6.8 and 6.1.1.4'
H H 0.0000 0.0000 'International Tables Vol C Tables 4.2.6.8 and 6.1.1.4'
O O 0.0106 0.0000 'International Tables Vol C Tables 4.2.6.8 and 6.1.1.4'

loop_
_geom_angle_atom_site_label_1
_geom_angle_atom_site_label_2
_geom_angle_atom_site_label_3
_geom_angle
C2 C1 C29 121.2(5)
C2 C1 C23 119.3(5)
C29 C1 C23 119.6(4)
C1 C2 C3 126.5(5)
C1 C2 H2 116.7
C3 C2 H2 116.7
C4 C3 C2 176.6(6)
C3 C4 C5 176.0(5)
C4 C5 C11 108.6(4)
C4 C5 C6 110.2(4)
C11 C5 C6 111.0(4)
C4 C5 C17 110.3(4)
C11 C5 C17 109.9(4)
C6 C5 C17 106.7(4)
C7 C6 C10 102.6(4)
C7 C6 C5 114.8(5)
C10 C6 C5 115.0(4)
C7 C6 H6 108.0
C10 C6 H6 108.0
C5 C6 H6 108.0
C6 C7 C8 105.0(5)
C6 C7 H7A 110.7
C8 C7 H7A 110.7
C6 C7 H7B 110.7
C8 C7 H7B 110.7
H7A C7 H7B 108.8
O1 C8 C9 122.8(7)
O1 C8 C7 127.5(7)
C9 C8 C7 109.6(4)
C8 C9 C10 103.9(5)
C8 C9 H9A 111.0
C10 C9 H9A 111.0
C8 C9 H9B 111.0
C10 C9 H9B 111.0
H9A C9 H9B 109.0
C9 C10 C6 104.1(4)
C9 C10 H10A 110.9
C6 C10 H10A 110.9
C9 C10 H10B 110.9
C6 C10 H10B 110.9
H10A C10 H10B 108.9
C16 C11 C12 117.3(5)
C16 C11 C5 121.6(5)
C12 C11 C5 121.0(5)
C13 C12 C11 119.8(6)
C13 C12 H12 120.1
C11 C12 H12 120.1
C14 C13 C12 122.7(6)
C14 C13 H13 118.6
C12 C13 H13 118.6
C13 C14 C15 117.7(6)
C13 C14 H14 121.1
C15 C14 H14 121.1
C16 C15 C14 120.8(6)
C16 C15 H15 119.6
C14 C15 H15 119.6
C11 C16 C15 121.6(6)
C11 C16 H16 119.2
C15 C16 H16 119.2
C22 C17 C18 117.1(5)
C22 C17 C5 122.3(4)
C18 C17 C5 120.5(5)
C19 C18 C17 121.5(6)
C19 C18 H18 119.3
C17 C18 H18 119.3
C20 C19 C18 121.2(6)
C20 C19 H19 119.4
C18 C19 H19 119.4
C19 C20 C21 118.1(6)
C19 C20 H20 120.9
C21 C20 H20 120.9
C22 C21 C20 120.3(6)
C22 C21 H21 119.9
C20 C21 H21 119.9
C17 C22 C21 121.8(5)
C17 C22 H22 119.1
C21 C22 H22 119.1
C24 C23 C28 118.4(5)
C24 C23 C1 120.9(5)
C28 C23 C1 120.6(4)
C25 C24 C23 120.4(6)
C25 C24 H24 119.8
C23 C24 H24 119.8
C24 C25 C26 120.8(6)
C24 C25 H25 119.6
C26 C25 H25 119.6
C27 C26 C25 118.8(5)
C27 C26 H26 120.6
C25 C26 H26 120.6
C28 C27 C26 120.6(6)
C28 C27 H27 119.7
C26 C27 H27 119.7
C27 C28 C23 120.8(5)
C27 C28 H28 119.6
C23 C28 H28 119.6
C34 C29 C30 117.8(5)
C34 C29 C1 121.4(5)
C30 C29 C1 120.8(5)
C31 C30 C29 120.4(5)
C31 C30 H30 119.8
C29 C30 H30 119.8
C32 C31 C30 119.9(6)
C32 C31 H31 120.0
C30 C31 H31 120.0
C33 C32 C31 121.0(5)
C33 C32 H32 119.5
C31 C32 H32 119.5
C32 C33 C34 119.8(6)
C32 C33 H33 120.1
C34 C33 H33 120.1
C29 C34 C33 121.0(5)
C29 C34 H34 119.5
C33 C34 H34 119.5
C36 C35 C57 121.9(5)
C36 C35 C63 120.4(5)
C57 C35 C63 117.7(4)
C35 C36 C37 123.6(5)
C35 C36 H36 118.2
C37 C36 H36 118.2
C38 C37 C36 175.1(6)
C37 C38 C39 178.2(5)
C38 C39 C45 109.0(4)
C38 C39 C51 109.6(4)
C45 C39 C51 112.6(4)
C38 C39 C40 106.8(4)
C45 C39 C40 111.2(4)
C51 C39 C40 107.4(4)
C41 C40 C44 103.5(5)
C41 C40 C39 116.7(4)
C44 C40 C39 114.5(4)
C41 C40 H40 107.2
C44 C40 H40 107.2
C39 C40 H40 107.2
C42 C41 C40 103.8(5)
C42 C41 H41A 111.0
C40 C41 H41A 111.0
C42 C41 H41B 111.0
C40 C41 H41B 111.0
H41A C41 H41B 109.0
O2 C42 C41 126.1(7)
O2 C42 C43 121.8(7)
C41 C42 C43 111.9(5)
C42 C43 C44 101.6(5)
C42 C43 H43A 111.4
C44 C43 H43A 111.4
C42 C43 H43B 111.4
C44 C43 H43B 111.4
H43A C43 H43B 109.3
C40 C44 C43 105.9(5)
C40 C44 H44A 110.6
C43 C44 H44A 110.6
C40 C44 H44B 110.6
C43 C44 H44B 110.6
H44A C44 H44B 108.7
C46 C45 C50 116.9(5)
C46 C45 C39 122.3(4)
C50 C45 C39 120.8(5)
C47 C46 C45 123.1(5)
C47 C46 H46 118.4
C45 C46 H46 118.4
C46 C47 C48 119.7(6)
C46 C47 H47 120.2
C48 C47 H47 120.2
C49 C48 C47 117.7(5)
C49 C48 H48 121.1
C47 C48 H48 121.1
C48 C49 C50 123.0(6)
C48 C49 H49 118.5
C50 C49 H49 118.5
C45 C50 C49 119.5(6)
C45 C50 H50 120.2
C49 C50 H50 120.2
C52 C51 C56 117.6(5)
C52 C51 C39 122.1(5)
C56 C51 C39 120.2(5)
C51 C52 C53 122.1(5)
C51 C52 H52 119.0
C53 C52 H52 119.0
C54 C53 C52 118.6(6)
C54 C53 H53 120.7
C52 C53 H53 120.7
C55 C54 C53 120.0(6)
C55 C54 H54 120.0
C53 C54 H54 120.0
C54 C55 C56 121.4(6)
C54 C55 H55 119.3
C56 C55 H55 119.3
C55 C56 C51 120.3(6)
C55 C56 H56 119.9
C51 C56 H56 119.9
C58 C57 C62 117.8(5)
C58 C57 C35 121.8(4)
C62 C57 C35 120.3(5)
C57 C58 C59 122.3(5)
C57 C58 H58 118.9
C59 C58 H58 118.9
C58 C59 C60 120.2(6)
C58 C59 H59 119.9
C60 C59 H59 119.9
C61 C60 C59 118.4(5)
C61 C60 H60 120.8
C59 C60 H60 120.8
C60 C61 C62 121.9(5)
C60 C61 H61 119.1
C62 C61 H61 119.1
C57 C62 C61 119.4(6)
C57 C62 H62 120.3
C61 C62 H62 120.3
C68 C63 C64 118.5(5)
C68 C63 C35 121.2(5)
C64 C63 C35 120.2(5)
C63 C64 C65 119.8(6)
C63 C64 H64 120.1
C65 C64 H64 120.1
C66 C65 C64 120.7(6)
C66 C65 H65 119.6
C64 C65 H65 119.6
C65 C66 C67 119.4(6)
C65 C66 H66 120.3
C67 C66 H66 120.3
C68 C67 C66 119.5(6)
C68 C67 H67 120.2
C66 C67 H67 120.2
C67 C68 C63 122.0(6)
C67 C68 H68 119.0
C63 C68 H68 119.0

loop_
_geom_bond_atom_site_label_1
_geom_bond_atom_site_label_2
_geom_bond_distance
O1 C8 1.198(6)
O2 C42 1.183(8)
C1 C2 1.360(7)
C1 C29 1.462(7)
C1 C23 1.494(7)
C2 C3 1.408(7)
C2 H2 0.9300
C3 C4 1.207(7)
C4 C5 1.452(7)
C5 C11 1.557(7)
C5 C6 1.557(7)
C5 C17 1.569(7)
C6 C7 1.511(7)
C6 C10 1.543(7)
C6 H6 0.9800
C7 C8 1.514(9)
C7 H7A 0.9700
C7 H7B 0.9700
C8 C9 1.487(10)
C9 C10 1.532(8)
C9 H9A 0.9700
C9 H9B 0.9700
C10 H10A 0.9700
C10 H10B 0.9700
C11 C16 1.359(7)
C11 C12 1.414(8)
C12 C13 1.392(9)
C12 H12 0.9300
C13 C14 1.326(10)
C13 H13 0.9300
C14 C15 1.406(10)
C14 H14 0.9300
C15 C16 1.381(9)
C15 H15 0.9300
C16 H16 0.9300
C17 C22 1.360(7)
C17 C18 1.391(7)
C18 C19 1.369(8)
C18 H18 0.9300
C19 C20 1.350(9)
C19 H19 0.9300
C20 C21 1.396(9)
C20 H20 0.9300
C21 C22 1.374(8)
C21 H21 0.9300
C22 H22 0.9300
C23 C24 1.376(7)
C23 C28 1.392(7)
C24 C25 1.372(8)
C24 H24 0.9300
C25 C26 1.386(9)
C25 H25 0.9300
C26 C27 1.369(8)
C26 H26 0.9300
C27 C28 1.368(8)
C27 H27 0.9300
C28 H28 0.9300
C29 C34 1.375(8)
C29 C30 1.395(7)
C30 C31 1.391(7)
C30 H30 0.9300
C31 C32 1.355(9)
C31 H31 0.9300
C32 C33 1.351(9)
C32 H32 0.9300
C33 C34 1.393(8)
C33 H33 0.9300
C34 H34 0.9300
C35 C36 1.322(7)
C35 C57 1.489(7)
C35 C63 1.500(7)
C36 C37 1.446(7)
C36 H36 0.9300
C37 C38 1.189(7)
C38 C39 1.490(7)
C39 C45 1.531(7)
C39 C51 1.538(7)
C39 C40 1.575(7)
C40 C41 1.511(8)
C40 C44 1.532(8)
C40 H40 0.9800
C41 C42 1.499(8)
C41 H41A 0.9700
C41 H41B 0.9700
C42 C43 1.510(10)
C43 C44 1.545(8)
C43 H43A 0.9700
C43 H43B 0.9700
C44 H44A 0.9700
C44 H44B 0.9700
C45 C46 1.385(8)
C45 C50 1.386(7)
C46 C47 1.374(8)
C46 H46 0.9300
C47 C48 1.394(9)
C47 H47 0.9300
C48 C49 1.350(9)
C48 H48 0.9300
C49 C50 1.403(9)
C49 H49 0.9300
C50 H50 0.9300
C51 C52 1.364(7)
C51 C56 1.393(7)
C52 C53 1.399(8)
C52 H52 0.9300
C53 C54 1.369(9)
C53 H53 0.9300
C54 C55 1.354(8)
C54 H54 0.9300
C55 C56 1.372(8)
C55 H55 0.9300
C56 H56 0.9300
C57 C58 1.358(8)
C57 C62 1.394(7)
C58 C59 1.373(8)
C58 H58 0.9300
C59 C60 1.383(9)
C59 H59 0.9300
C60 C61 1.348(9)
C60 H60 0.9300
C61 C62 1.399(8)
C61 H61 0.9300
C62 H62 0.9300
C63 C68 1.382(8)
C63 C64 1.394(8)
C64 C65 1.402(8)
C64 H64 0.9300
C65 C66 1.371(9)
C65 H65 0.9300
C66 C67 1.403(9)
C66 H66 0.9300
C67 C68 1.373(8)
C67 H67 0.9300
C68 H68 0.9300

loop_
_geom_torsion_atom_site_label_1
_geom_torsion_atom_site_label_2
_geom_torsion_atom_site_label_3
_geom_torsion_atom_site_label_4
_geom_torsion
C29 C1 C2 C3 174.3(5)
C23 C1 C2 C3 -6.3(8)
C1 C2 C3 C4 -150(9)
C2 C3 C4 C5 119(10)
C3 C4 C5 C11 -91(8)
C3 C4 C5 C6 31(8)
C3 C4 C5 C17 148(8)
C4 C5 C6 C7 -57.9(6)
C11 C5 C6 C7 62.5(6)
C17 C5 C6 C7 -177.7(4)
C4 C5 C6 C10 60.8(6)
C11 C5 C6 C10 -178.8(4)
C17 C5 C6 C10 -59.0(5)
C10 C6 C7 C8 31.3(5)
C5 C6 C7 C8 156.8(4)
C6 C7 C8 O1 170.4(6)
C6 C7 C8 C9 -12.6(6)
O1 C8 C9 C10 165.5(6)
C7 C8 C9 C10 -11.7(6)
C8 C9 C10 C6 31.0(6)
C7 C6 C10 C9 -38.8(5)
C5 C6 C10 C9 -164.1(4)
C4 C5 C11 C16 -19.3(6)
C6 C5 C11 C16 -140.6(5)
C17 C5 C11 C16 101.5(5)
C4 C5 C11 C12 159.4(5)
C6 C5 C11 C12 38.0(7)
C17 C5 C11 C12 -79.8(6)
C16 C11 C12 C13 -3.1(9)
C5 C11 C12 C13 178.2(6)
C11 C12 C13 C14 2.1(11)
C12 C13 C14 C15 -1.1(11)
C13 C14 C15 C16 1.1(10)
C12 C11 C16 C15 3.2(8)
C5 C11 C16 C15 -178.1(5)
C14 C15 C16 C11 -2.3(9)
C4 C5 C17 C22 165.8(5)
C11 C5 C17 C22 46.0(6)
C6 C5 C17 C22 -74.5(6)
C4 C5 C17 C18 -18.2(7)
C11 C5 C17 C18 -137.9(5)
C6 C5 C17 C18 101.5(5)
C22 C17 C18 C19 -0.5(8)
C5 C17 C18 C19 -176.7(5)
C17 C18 C19 C20 1.6(10)
C18 C19 C20 C21 -1.5(10)
C19 C20 C21 C22 0.4(10)
C18 C17 C22 C21 -0.7(9)
C5 C17 C22 C21 175.5(5)
C20 C21 C22 C17 0.7(10)
C2 C1 C23 C24 119.9(6)
C29 C1 C23 C24 -60.7(6)
C2 C1 C23 C28 -61.2(7)
C29 C1 C23 C28 118.2(5)
C28 C23 C24 C25 3.0(8)
C1 C23 C24 C25 -178.1(5)
C23 C24 C25 C26 -3.4(9)
C24 C25 C26 C27 1.9(9)
C25 C26 C27 C28 0.0(9)
C26 C27 C28 C23 -0.3(8)
C24 C23 C28 C27 -1.1(8)
C1 C23 C28 C27 179.9(5)
C2 C1 C29 C34 -30.1(7)
C23 C1 C29 C34 150.5(5)
C2 C1 C29 C30 149.3(5)
C23 C1 C29 C30 -30.1(6)
C34 C29 C30 C31 3.1(7)
C1 C29 C30 C31 -176.3(4)
C29 C30 C31 C32 -1.9(8)
C30 C31 C32 C33 -0.3(9)
C31 C32 C33 C34 1.2(9)
C30 C29 C34 C33 -2.2(8)
C1 C29 C34 C33 177.2(5)
C32 C33 C34 C29 0.0(9)
C57 C35 C36 C37 7.3(8)
C63 C35 C36 C37 -173.3(5)
C35 C36 C37 C38 125(6)
C36 C37 C38 C39 -66(21)
C37 C38 C39 C45 -174(100)
C37 C38 C39 C51 63(18)
C37 C38 C39 C40 -53(18)
C38 C39 C40 C41 -65.3(6)
C45 C39 C40 C41 53.5(6)
C51 C39 C40 C41 177.2(5)
C38 C39 C40 C44 55.8(6)
C45 C39 C40 C44 174.6(4)
C51 C39 C40 C44 -61.7(6)
C44 C40 C41 C42 31.9(6)
C39 C40 C41 C42 158.6(5)
C40 C41 C42 O2 169.7(7)
C40 C41 C42 C43 -15.9(7)
O2 C42 C43 C44 168.0(7)
C41 C42 C43 C44 -6.7(7)
C41 C40 C44 C43 -37.3(6)
C39 C40 C44 C43 -165.4(4)
C42 C43 C44 C40 26.7(6)
C38 C39 C45 C46 158.2(5)
C51 C39 C45 C46 -79.9(6)
C40 C39 C45 C46 40.7(7)
C38 C39 C45 C50 -23.8(6)
C51 C39 C45 C50 98.1(5)
C40 C39 C45 C50 -141.3(5)
C50 C45 C46 C47 -1.7(9)
C39 C45 C46 C47 176.4(6)
C45 C46 C47 C48 1.0(11)
C46 C47 C48 C49 1.1(10)
C47 C48 C49 C50 -2.5(10)
C46 C45 C50 C49 0.3(8)
C39 C45 C50 C49 -177.8(5)
C48 C49 C50 C45 1.8(9)
C38 C39 C51 C52 -15.9(6)
C45 C39 C51 C52 -137.4(5)
C40 C39 C51 C52 99.8(5)
C38 C39 C51 C56 166.8(4)
C45 C39 C51 C56 45.3(6)
C40 C39 C51 C56 -77.4(6)
C56 C51 C52 C53 -0.4(7)
C39 C51 C52 C53 -177.7(5)
C51 C52 C53 C54 2.1(8)
C52 C53 C54 C55 -2.1(8)
C53 C54 C55 C56 0.4(9)
C54 C55 C56 C51 1.3(9)
C52 C51 C56 C55 -1.3(7)
C39 C51 C56 C55 176.1(5)
C36 C35 C57 C58 59.9(7)
C63 C35 C57 C58 -119.5(5)
C36 C35 C57 C62 -118.1(6)
C63 C35 C57 C62 62.5(7)
C62 C57 C58 C59 -2.5(9)
C35 C57 C58 C59 179.4(5)
C57 C58 C59 C60 2.4(10)
C58 C59 C60 C61 -1.4(10)
C59 C60 C61 C62 0.6(11)
C58 C57 C62 C61 1.7(9)
C35 C57 C62 C61 179.8(5)
C60 C61 C62 C57 -0.8(11)
C36 C35 C63 C68 30.2(7)
C57 C35 C63 C68 -150.4(5)
C36 C35 C63 C64 -148.8(5)
C57 C35 C63 C64 30.6(7)
C68 C63 C64 C65 -1.1(8)
C35 C63 C64 C65 177.8(5)
C63 C64 C65 C66 0.5(9)
C64 C65 C66 C67 0.8(9)
C65 C66 C67 C68 -1.5(10)
C66 C67 C68 C63 0.8(10)
C64 C63 C68 C67 0.5(9)
C35 C63 C68 C67 -178.4(5)
